data_7158396
loop_
_publ_author_name
'Zhang, Zhu-Zhu'
'Sun, Cai-Ling'
'Zhang, Xiao-Hong'
'Zhang, Xing-Guo'

_publ_section_title
;
 Base-promoted thioannulation of <i>o</i>-alkynyl oxime ethers with sodium
 sulfide for the general synthesis of isothiocoumarins.
;
_journal_issue 46
_journal_name_full 'Organic &amp; biomolecular chemistry'
_journal_page_first 10174
_journal_page_last 10180
_journal_paper_doi 10.1039/d1ob02012a
_journal_volume 19
_journal_year 2021
_chemical_formula_sum 'C16 H12 O S'
_chemical_formula_weight 252.32
_space_group_crystal_system triclinic
_space_group_IT_number 2
_space_group_name_Hall '-P 1'
_space_group_name_H-M_alt 'P -1'
_atom_sites_solution_hydrogens geom
_audit_creation_method SHELXL-2013
_audit_update_record
;
2021-05-20 deposited with the CCDC.	2021-11-05 downloaded from the CCDC.
;
_cell_angle_alpha 91.3540(10)
_cell_angle_beta 92.0140(10)
_cell_angle_gamma 92.341(2)
_cell_formula_units_Z 2
_cell_length_a 7.2215(3)
_cell_length_b 8.8635(4)
_cell_length_c 9.7122(4)
_cell_measurement_reflns_used 6047
_cell_measurement_temperature 293(2)
_cell_measurement_theta_max 54.958
_cell_measurement_theta_min 6.151
_cell_volume 620.56(5)
_computing_cell_refinement 'Bruker SAINT'
_computing_data_collection 'Bruker APEX2'
_computing_data_reduction 'Bruker SAINT'
_computing_molecular_graphics 'Bruker SHELXTL'
_computing_publication_material 'Bruker SHELXTL'
_computing_structure_refinement 'SHELXL-2013 (Sheldrick, 2013)'
_computing_structure_solution 'SHELXS-97 (Sheldrick 2008)'
_diffrn_ambient_temperature 293(2)
_diffrn_measured_fraction_theta_full 0.986
_diffrn_measured_fraction_theta_max 0.986
_diffrn_measurement_device_type 'Bruker APEX-II CCD'
_diffrn_measurement_method '\f and \w scans'
_diffrn_radiation_type MoK\a
_diffrn_radiation_wavelength 0.71073
_diffrn_reflns_av_R_equivalents 0.0252
_diffrn_reflns_av_unetI/netI 0.0218
_diffrn_reflns_Laue_measured_fraction_full 0.986
_diffrn_reflns_Laue_measured_fraction_max 0.986
_diffrn_reflns_limit_h_max 8
_diffrn_reflns_limit_h_min -8
_diffrn_reflns_limit_k_max 10
_diffrn_reflns_limit_k_min -10
_diffrn_reflns_limit_l_max 11
_diffrn_reflns_limit_l_min -11
_diffrn_reflns_number 8960
_diffrn_reflns_point_group_measured_fraction_full 0.986
_diffrn_reflns_point_group_measured_fraction_max 0.986
_diffrn_reflns_theta_full 25.242
_diffrn_reflns_theta_max 26.000
_diffrn_reflns_theta_min 3.076
_exptl_absorpt_coefficient_mu 0.244
_exptl_absorpt_correction_T_max 0.7456
_exptl_absorpt_correction_T_min 0.6267
_exptl_absorpt_correction_type multi-scan
_exptl_absorpt_process_details sadabs
_exptl_crystal_colour yellow
_exptl_crystal_density_diffrn 1.350
_exptl_crystal_description prismatic
_exptl_crystal_F_000 264
_exptl_crystal_size_max 0.200
_exptl_crystal_size_mid 0.150
_exptl_crystal_size_min 0.110
_refine_diff_density_max 0.238
_refine_diff_density_min -0.168
_refine_diff_density_rms 0.033
_refine_ls_extinction_method none
_refine_ls_goodness_of_fit_ref 1.066
_refine_ls_hydrogen_treatment constr
_refine_ls_matrix_type full
_refine_ls_number_parameters 164
_refine_ls_number_reflns 2401
_refine_ls_number_restraints 0
_refine_ls_restrained_S_all 1.066
_refine_ls_R_factor_all 0.0416
_refine_ls_R_factor_gt 0.0375
_refine_ls_shift/su_max 0.001
_refine_ls_shift/su_mean 0.000
_refine_ls_structure_factor_coef Fsqd
_refine_ls_weighting_details 'w=1/[\s^2^(Fo^2^)+(0.0637P)^2^+0.1056P] where P=(Fo^2^+2Fc^2^)/3'
_refine_ls_weighting_scheme calc
_refine_ls_wR_factor_gt 0.1070
_refine_ls_wR_factor_ref 0.1117
_reflns_Friedel_coverage 0.000
_reflns_number_gt 2160
_reflns_number_total 2401
_reflns_threshold_expression 'I > 2\s(I)'
_cod_data_source_file d1ob02012a2.cif
_cod_data_source_block mo_dd21176_0m
_cod_depositor_comments 'Adding full bibliography for 7158396.cif.'
_cod_database_code 7158396
_shelx_space_group_comment
; 
The symmetry employed for this shelxl refinement is uniquely defined 
by the following loop, which should always be used as a source of 
symmetry information in preference to the above space-group names. 
They are only intended as comments. 
;
_shelx_estimated_absorpt_t_min 0.953
_shelx_estimated_absorpt_t_max 0.974
_shelxl_version_number 2013-4

loop_
_space_group_symop_operation_xyz
'x, y, z'
'-x, -y, -z'

loop_
_atom_site_label
_atom_site_type_symbol
_atom_site_fract_x
_atom_site_fract_y
_atom_site_fract_z
_atom_site_U_iso_or_equiv
_atom_site_adp_type
_atom_site_occupancy
_atom_site_site_symmetry_order
_atom_site_calc_flag
_atom_site_refinement_flags_posn
_atom_site_refinement_flags_adp
_atom_site_refinement_flags_occupancy
_atom_site_disorder_assembly
_atom_site_disorder_group
S1 S 0.33503(5) 0.65704(5) 0.34331(4) 0.05308(18) Uani 1 1 d . . . . .
O1 O 0.07761(16) 0.54053(18) 0.18437(14) 0.0770(4) Uani 1 1 d . . . . .
C1 C 0.2414(2) 0.52982(19) 0.21312(15) 0.0511(4) Uani 1 1 d . . . . .
C2 C 0.3610(2) 0.42211(16) 0.14808(14) 0.0453(3) Uani 1 1 d . . . . .
C3 C 0.2808(2) 0.32640(19) 0.04350(17) 0.0569(4) Uani 1 1 d . . . . .
H3 H 0.1562 0.3338 0.0180 0.068 Uiso 1 1 calc R U . . .
C4 C 0.3844(3) 0.22211(19) -0.02138(18) 0.0637(5) Uani 1 1 d . . . . .
H4 H 0.3299 0.1584 -0.0901 0.076 Uiso 1 1 calc R U . . .
C5 C 0.5705(3) 0.21133(19) 0.01527(18) 0.0634(5) Uani 1 1 d . . . . .
H5 H 0.6403 0.1397 -0.0283 0.076 Uiso 1 1 calc R U . . .
C6 C 0.6521(2) 0.30625(18) 0.11577(17) 0.0555(4) Uani 1 1 d . . . . .
H6 H 0.7777 0.2992 0.1382 0.067 Uiso 1 1 calc R U . . .
C7 C 0.5501(2) 0.41340(16) 0.18516(14) 0.0437(3) Uani 1 1 d . . . . .
C8 C 0.64397(19) 0.50951(16) 0.28934(15) 0.0449(3) Uani 1 1 d . . . . .
H8 H 0.7693 0.4943 0.3060 0.054 Uiso 1 1 calc R U . . .
C9 C 0.56997(18) 0.61843(16) 0.36476(14) 0.0406(3) Uani 1 1 d . . . . .
C10 C 0.67494(19) 0.71635(16) 0.46856(14) 0.0417(3) Uani 1 1 d . . . . .
C11 C 0.8664(2) 0.7091(2) 0.48540(19) 0.0635(5) Uani 1 1 d . . . . .
H11 H 0.9292 0.6418 0.4310 0.076 Uiso 1 1 calc R U . . .
C12 C 0.9645(2) 0.8005(2) 0.58184(19) 0.0671(5) Uani 1 1 d . . . . .
H12 H 1.0924 0.7933 0.5907 0.081 Uiso 1 1 calc R U . . .
C13 C 0.8787(2) 0.90190(18) 0.66533(16) 0.0531(4) Uani 1 1 d . . . . .
C14 C 0.6893(2) 0.90842(19) 0.65039(17) 0.0572(4) Uani 1 1 d . . . . .
H14 H 0.6273 0.9748 0.7062 0.069 Uiso 1 1 calc R U . . .
C15 C 0.5893(2) 0.81806(18) 0.55381(17) 0.0522(4) Uani 1 1 d . . . . .
H15 H 0.4613 0.8256 0.5458 0.063 Uiso 1 1 calc R U . . .
C16 C 0.9889(3) 1.0002(2) 0.7707(2) 0.0732(5) Uani 1 1 d . . . . .
H16A H 0.9459 1.1012 0.7685 0.110 Uiso 1 1 calc R U . . .
H16B H 1.1179 1.0013 0.7496 0.110 Uiso 1 1 calc R U . . .
H16C H 0.9730 0.9605 0.8608 0.110 Uiso 1 1 calc R U . . .

loop_
_atom_site_aniso_label
_atom_site_aniso_U_11
_atom_site_aniso_U_22
_atom_site_aniso_U_33
_atom_site_aniso_U_23
_atom_site_aniso_U_13
_atom_site_aniso_U_12
S1 0.0338(2) 0.0701(3) 0.0546(3) -0.01494(18) -0.00308(16) 0.00642(17)
O1 0.0348(6) 0.1203(11) 0.0737(8) -0.0232(7) -0.0111(5) 0.0031(6)
C1 0.0358(8) 0.0701(10) 0.0465(8) -0.0030(7) -0.0026(6) -0.0037(7)
C2 0.0427(8) 0.0504(8) 0.0418(7) 0.0018(6) -0.0027(6) -0.0075(6)
C3 0.0558(9) 0.0609(10) 0.0518(9) -0.0003(7) -0.0101(7) -0.0138(7)
C4 0.0790(12) 0.0550(10) 0.0544(9) -0.0094(7) -0.0094(8) -0.0145(8)
C5 0.0779(12) 0.0506(9) 0.0610(10) -0.0129(7) 0.0009(9) 0.0023(8)
C6 0.0536(9) 0.0527(9) 0.0597(9) -0.0077(7) -0.0006(7) 0.0037(7)
C7 0.0420(7) 0.0446(7) 0.0439(7) -0.0003(6) -0.0005(6) -0.0024(6)
C8 0.0334(7) 0.0512(8) 0.0494(8) -0.0047(6) -0.0033(6) 0.0004(6)
C9 0.0332(7) 0.0476(7) 0.0405(7) -0.0002(5) -0.0005(5) -0.0020(5)
C10 0.0379(7) 0.0463(7) 0.0404(7) -0.0010(6) -0.0005(5) -0.0026(6)
C11 0.0386(8) 0.0815(12) 0.0685(11) -0.0298(9) -0.0015(7) 0.0004(8)
C12 0.0392(8) 0.0879(13) 0.0717(11) -0.0237(9) -0.0067(8) -0.0049(8)
C13 0.0574(9) 0.0491(8) 0.0510(9) -0.0035(6) -0.0096(7) -0.0063(7)
C14 0.0588(10) 0.0547(9) 0.0571(9) -0.0142(7) -0.0059(7) 0.0066(7)
C15 0.0429(8) 0.0567(9) 0.0561(9) -0.0107(7) -0.0043(6) 0.0046(6)
C16 0.0768(13) 0.0688(11) 0.0705(11) -0.0176(9) -0.0225(10) -0.0067(9)

loop_
_atom_type_symbol
_atom_type_description
_atom_type_scat_dispersion_real
_atom_type_scat_dispersion_imag
_atom_type_scat_source
C C 0.0033 0.0016 'International Tables Vol C Tables 4.2.6.8 and 6.1.1.4'
H H 0.0000 0.0000 'International Tables Vol C Tables 4.2.6.8 and 6.1.1.4'
O O 0.0106 0.0060 'International Tables Vol C Tables 4.2.6.8 and 6.1.1.4'
S S 0.1246 0.1234 'International Tables Vol C Tables 4.2.6.8 and 6.1.1.4'

loop_
_geom_angle_atom_site_label_1
_geom_angle_atom_site_label_2
_geom_angle_atom_site_label_3
_geom_angle
_geom_angle_site_symmetry_1
_geom_angle_site_symmetry_3
_geom_angle_publ_flag
C9 S1 C1 106.49(7) . . ?
O1 C1 C2 124.65(14) . . ?
O1 C1 S1 115.63(13) . . ?
C2 C1 S1 119.71(10) . . ?
C3 C2 C7 119.98(14) . . ?
C3 C2 C1 117.35(13) . . ?
C7 C2 C1 122.66(13) . . ?
C4 C3 C2 120.51(15) . . ?
C4 C3 H3 119.7 . . ?
C2 C3 H3 119.7 . . ?
C3 C4 C5 120.05(15) . . ?
C3 C4 H4 120.0 . . ?
C5 C4 H4 120.0 . . ?
C6 C5 C4 120.17(17) . . ?
C6 C5 H5 119.9 . . ?
C4 C5 H5 119.9 . . ?
C5 C6 C7 121.34(16) . . ?
C5 C6 H6 119.3 . . ?
C7 C6 H6 119.3 . . ?
C6 C7 C2 117.93(13) . . ?
C6 C7 C8 118.58(13) . . ?
C2 C7 C8 123.48(13) . . ?
C9 C8 C7 126.91(13) . . ?
C9 C8 H8 116.5 . . ?
C7 C8 H8 116.5 . . ?
C8 C9 C10 124.46(12) . . ?
C8 C9 S1 120.74(11) . . ?
C10 C9 S1 114.79(10) . . ?
C15 C10 C11 116.75(13) . . ?
C15 C10 C9 122.45(13) . . ?
C11 C10 C9 120.79(13) . . ?
C12 C11 C10 120.86(15) . . ?
C12 C11 H11 119.6 . . ?
C10 C11 H11 119.6 . . ?
C13 C12 C11 122.05(15) . . ?
C13 C12 H12 119.0 . . ?
C11 C12 H12 119.0 . . ?
C14 C13 C12 117.40(14) . . ?
C14 C13 C16 121.51(16) . . ?
C12 C13 C16 121.08(16) . . ?
C13 C14 C15 121.20(15) . . ?
C13 C14 H14 119.4 . . ?
C15 C14 H14 119.4 . . ?
C14 C15 C10 121.72(14) . . ?
C14 C15 H15 119.1 . . ?
C10 C15 H15 119.1 . . ?
C13 C16 H16A 109.5 . . ?
C13 C16 H16B 109.5 . . ?
H16A C16 H16B 109.5 . . ?
C13 C16 H16C 109.5 . . ?
H16A C16 H16C 109.5 . . ?
H16B C16 H16C 109.5 . . ?

loop_
_geom_bond_atom_site_label_1
_geom_bond_atom_site_label_2
_geom_bond_distance
_geom_bond_site_symmetry_2
_geom_bond_publ_flag
S1 C9 1.7507(14) . ?
S1 C1 1.7714(16) . ?
O1 C1 1.2137(18) . ?
C1 C2 1.461(2) . ?
C2 C3 1.402(2) . ?
C2 C7 1.405(2) . ?
C3 C4 1.369(3) . ?
C3 H3 0.9300 . ?
C4 C5 1.386(3) . ?
C4 H4 0.9300 . ?
C5 C6 1.374(2) . ?
C5 H5 0.9300 . ?
C6 C7 1.400(2) . ?
C6 H6 0.9300 . ?
C7 C8 1.4398(19) . ?
C8 C9 1.338(2) . ?
C8 H8 0.9300 . ?
C9 C10 1.4817(19) . ?
C10 C15 1.388(2) . ?
C10 C11 1.391(2) . ?
C11 C12 1.380(2) . ?
C11 H11 0.9300 . ?
C12 C13 1.377(2) . ?
C12 H12 0.9300 . ?
C13 C14 1.374(2) . ?
C13 C16 1.511(2) . ?
C14 C15 1.383(2) . ?
C14 H14 0.9300 . ?
C15 H15 0.9300 . ?
C16 H16A 0.9600 . ?
C16 H16B 0.9600 . ?
C16 H16C 0.9600 . ?

loop_
_geom_hbond_atom_site_label_D
_geom_hbond_atom_site_label_H
_geom_hbond_atom_site_label_A
_geom_hbond_distance_DH
_geom_hbond_distance_HA
_geom_hbond_distance_DA
_geom_hbond_angle_DHA
_geom_hbond_site_symmetry_A
C8 H8 O1 0.93 2.58 3.3300(19) 138.1 1_655

loop_
_geom_torsion_atom_site_label_1
_geom_torsion_atom_site_label_2
_geom_torsion_atom_site_label_3
_geom_torsion_atom_site_label_4
_geom_torsion
_geom_torsion_site_symmetry_1
_geom_torsion_site_symmetry_2
_geom_torsion_site_symmetry_3
_geom_torsion_site_symmetry_4
_geom_torsion_publ_flag
C9 S1 C1 O1 179.99(13) . . . . ?
C9 S1 C1 C2 -0.27(14) . . . . ?
O1 C1 C2 C3 1.1(2) . . . . ?
S1 C1 C2 C3 -178.58(11) . . . . ?
O1 C1 C2 C7 -179.75(15) . . . . ?
S1 C1 C2 C7 0.5(2) . . . . ?
C7 C2 C3 C4 1.2(2) . . . . ?
C1 C2 C3 C4 -179.61(14) . . . . ?
C2 C3 C4 C5 -0.6(3) . . . . ?
C3 C4 C5 C6 -0.7(3) . . . . ?
C4 C5 C6 C7 1.2(3) . . . . ?
C5 C6 C7 C2 -0.6(2) . . . . ?
C5 C6 C7 C8 -179.96(14) . . . . ?
C3 C2 C7 C6 -0.7(2) . . . . ?
C1 C2 C7 C6 -179.78(13) . . . . ?
C3 C2 C7 C8 178.70(13) . . . . ?
C1 C2 C7 C8 -0.4(2) . . . . ?
C6 C7 C8 C9 179.31(14) . . . . ?
C2 C7 C8 C9 -0.1(2) . . . . ?
C7 C8 C9 C10 -178.51(12) . . . . ?
C7 C8 C9 S1 0.3(2) . . . . ?
C1 S1 C9 C8 -0.13(15) . . . . ?
C1 S1 C9 C10 178.80(10) . . . . ?
C8 C9 C10 C15 -173.64(14) . . . . ?
S1 C9 C10 C15 7.48(19) . . . . ?
C8 C9 C10 C11 5.9(2) . . . . ?
S1 C9 C10 C11 -172.99(13) . . . . ?
C15 C10 C11 C12 -0.6(3) . . . . ?
C9 C10 C11 C12 179.86(15) . . . . ?
C10 C11 C12 C13 0.1(3) . . . . ?
C11 C12 C13 C14 0.6(3) . . . . ?
C11 C12 C13 C16 179.69(17) . . . . ?
C12 C13 C14 C15 -0.9(3) . . . . ?
C16 C13 C14 C15 -179.96(15) . . . . ?
C13 C14 C15 C10 0.4(3) . . . . ?
C11 C10 C15 C14 0.3(2) . . . . ?
C9 C10 C15 C14 179.86(13) . . . . ?
